data_2210173
loop_
_publ_author_name
'Venkataraya Shettigar'
'Mohd Mustaqim Rosli'
'Hoong-Kun Fun'
'Ibrahim Abdul Razak '
'P. S. Patil'
'S. M. Dharmaprakash'

_publ_section_title
;
 1-(4-Bromophenyl)-3-(4-methoxyphenyl)prop-2-en-1-one
;
_journal_coeditor_code CI2146
_journal_issue 9
_journal_name_full 'Acta Crystallographica Section E'
_journal_page_first o4128
_journal_page_last o4129
_journal_paper_doi 10.1107/S1600536806033708
_journal_volume 62
_journal_year 2006
_chemical_formula_iupac 'C16 H13 Br O2'
_chemical_formula_moiety 'C16 H13 Br O2'
_chemical_formula_sum 'C16 H13 Br O2'
_chemical_formula_weight 317.17
_chemical_name_common
;
1-(4-Bromophenyl)-3-(4-methoxyphenyl)prop-2-en-1-one
;
_chemical_name_systematic
;
1-(4-Bromophenyl)-3-(4-methoxyphenyl)prop-2-en-1-one
;
_space_group_IT_number 14
_symmetry_cell_setting monoclinic
_symmetry_space_group_name_Hall '-P 2ybc'
_symmetry_space_group_name_H-M 'P 1 21/c 1'
_atom_sites_solution_hydrogens geom
_atom_sites_solution_primary direct
_atom_sites_solution_secondary difmap
_audit_creation_method SHELXL-97
_cell_angle_alpha 90.00
_cell_angle_beta 119.0880(10)
_cell_angle_gamma 90.00
_cell_formula_units_Z 8
_cell_length_a 15.7797(3)
_cell_length_b 5.84630(10)
_cell_length_c 32.4291(6)
_cell_measurement_reflns_used 7613
_cell_measurement_temperature 100.00(10)
_cell_measurement_theta_max 37.5
_cell_measurement_theta_min 1.4
_cell_volume 2614.35(9)
_computing_cell_refinement APEX2
_computing_data_collection 'APEX2 (Bruker, 2005)'
_computing_data_reduction 'SAINT (Bruker, 2005)'
_computing_molecular_graphics SHELXTL
_computing_publication_material 'SHELXTL, PARST (Nardelli, 1995) and PLATON (Spek, 2003)'
_computing_structure_refinement SHELXTL
_computing_structure_solution 'SHELXTL (Sheldrick, 1998)'
_diffrn_ambient_temperature 100.00(10)
_diffrn_detector_area_resol_mean 8.33
_diffrn_measured_fraction_theta_full 0.996
_diffrn_measured_fraction_theta_max 0.996
_diffrn_measurement_device_type 'Bruker SMART APEX2 CCD area-detector'
_diffrn_measurement_method \w
_diffrn_radiation_monochromator graphite
_diffrn_radiation_source 'fine-focus sealed tube'
_diffrn_radiation_type MoK\a
_diffrn_radiation_wavelength 0.71073
_diffrn_reflns_av_R_equivalents 0.0556
_diffrn_reflns_av_sigmaI/netI 0.0363
_diffrn_reflns_limit_h_max 26
_diffrn_reflns_limit_h_min -26
_diffrn_reflns_limit_k_max 9
_diffrn_reflns_limit_k_min -9
_diffrn_reflns_limit_l_max 55
_diffrn_reflns_limit_l_min -55
_diffrn_reflns_number 92812
_diffrn_reflns_theta_full 37.45
_diffrn_reflns_theta_max 37.45
_diffrn_reflns_theta_min 1.44
_diffrn_standards_decay_% 0
_diffrn_standards_number 0
_exptl_absorpt_coefficient_mu 3.139
_exptl_absorpt_correction_T_max 0.5221
_exptl_absorpt_correction_T_min 0.2411
_exptl_absorpt_correction_type multi-scan
_exptl_absorpt_process_details '(SADABS; Bruker, 2005)'
_exptl_crystal_colour Yellow
_exptl_crystal_density_diffrn 1.612
_exptl_crystal_density_method 'not measured'
_exptl_crystal_description Block
_exptl_crystal_F_000 1280
_exptl_crystal_size_max 0.42
_exptl_crystal_size_mid 0.28
_exptl_crystal_size_min 0.24
_refine_diff_density_max 1.128
_refine_diff_density_min -2.113
_refine_ls_extinction_method none
_refine_ls_goodness_of_fit_ref 1.170
_refine_ls_hydrogen_treatment constr
_refine_ls_matrix_type full
_refine_ls_number_parameters 345
_refine_ls_number_reflns 13630
_refine_ls_number_restraints 0
_refine_ls_restrained_S_all 1.170
_refine_ls_R_factor_all 0.0669
_refine_ls_R_factor_gt 0.0478
_refine_ls_shift/su_max 0.001
_refine_ls_shift/su_mean 0.000
_refine_ls_structure_factor_coef Fsqd
_refine_ls_weighting_details 'calc w=1/[\s^2^(Fo^2^)+(0.0399P)^2^+4.617P] where P=(Fo^2^+2Fc^2^)/3'
_refine_ls_weighting_scheme calc
_refine_ls_wR_factor_gt 0.1142
_refine_ls_wR_factor_ref 0.1253
_reflns_number_gt 10641
_reflns_number_total 13630
_reflns_threshold_expression I>2\s(I)
_cod_data_source_file ci2146.cif
_cod_data_source_block I
_cod_depositor_comments
;
The following automatic conversions were performed:
'_symmetry_cell_setting' value 'Monoclinic' changed to 'monoclinic'
according to '/home/saulius/struct/CIF-dictionaries/cif_core.dic'
dictionary named 'cif_core.dic' version 2.4.1 from 2010-06-29.

Automatic conversion script
Id: cif_fix_enum 1527 2010-12-29 10:47:43Z saulius 

The following automatic conversions were performed:

'_symmetry_cell_setting' value 'Monoclinic' changed to 'monoclinic'
according to /home/saulius/struct/CIF-dictionaries/cif_core.dic
dictionary named 'cif_core.dic' version 2.4.1 from 2010-06-29.

Automatic conversion script
Id: cif_fix_values 1715 2011-07-08 13:25:40Z adriana 
;
_cod_original_sg_symbol_H-M 'P 21/c'
_cod_database_code 2210173
_cod_database_fobs_code 2210173

loop_
_symmetry_equiv_pos_as_xyz
'x, y, z'
'-x, y+1/2, -z+1/2'
'-x, -y, -z'
'x, -y-1/2, z-1/2'

loop_
_atom_site_type_symbol
_atom_site_label
_atom_site_fract_x
_atom_site_fract_y
_atom_site_fract_z
_atom_site_U_iso_or_equiv
_atom_site_adp_type
_atom_site_calc_flag
_atom_site_refinement_flags
_atom_site_occupancy
Br Br1A 0.551825(15) 0.84118(4) 0.197325(7) 0.01928(5) Uani d . 1
O O1A 0.14568(12) 0.3065(3) 0.17389(7) 0.0221(3) Uani d . 1
O O2A -0.27435(12) 1.0804(3) 0.19901(6) 0.0208(3) Uani d . 1
C C1A 0.29405(15) 0.8133(4) 0.20164(7) 0.0174(3) Uani d . 1
H H1A 0.2584 0.9125 0.2108 0.021 Uiso calc R 1
C C2A 0.38343(15) 0.8830(4) 0.20723(7) 0.0177(3) Uani d . 1
H H2A 0.4100 1.0269 0.2211 0.021 Uiso calc R 1
C C3A 0.43313(14) 0.7386(4) 0.19226(7) 0.0154(3) Uani d . 1
C C4A 0.39733(15) 0.5240(4) 0.17327(7) 0.0167(3) Uani d . 1
H H4A 0.4327 0.4266 0.1636 0.020 Uiso calc R 1
C C5A 0.30883(15) 0.4546(4) 0.16870(7) 0.0161(3) Uani d . 1
H H5A 0.2837 0.3080 0.1560 0.019 Uiso calc R 1
C C6A 0.25634(14) 0.5985(4) 0.18266(7) 0.0146(3) Uani d . 1
C C7A 0.16270(14) 0.5135(4) 0.17761(7) 0.0167(3) Uani d . 1
C C8A 0.09262(14) 0.6812(4) 0.17766(7) 0.0172(3) Uani d . 1
H H8A 0.0963 0.8377 0.1708 0.021 Uiso calc R 1
C C9A 0.02404(14) 0.6093(4) 0.18755(7) 0.0168(3) Uani d . 1
H H9A 0.0246 0.4505 0.1939 0.020 Uiso calc R 1
C C10A -0.05152(13) 0.7434(4) 0.18988(7) 0.0143(3) Uani d . 1
C C11A -0.09555(15) 0.6543(4) 0.21497(7) 0.0170(3) Uani d . 1
H H11A -0.0753 0.5098 0.2300 0.020 Uiso calc R 1
C C12A -0.16792(15) 0.7730(4) 0.21820(7) 0.0174(3) Uani d . 1
H H12A -0.1953 0.7126 0.2363 0.021 Uiso calc R 1
C C13A -0.20063(14) 0.9812(4) 0.19488(7) 0.0159(3) Uani d . 1
C C14A -0.15804(14) 1.0737(4) 0.16944(7) 0.0168(3) Uani d . 1
H H14A -0.1799 1.2161 0.1536 0.020 Uiso calc R 1
C C15A -0.08377(14) 0.9557(4) 0.16755(7) 0.0158(3) Uani d . 1
H H15A -0.0542 1.0200 0.1508 0.019 Uiso calc R 1
C C16A -0.32139(17) 1.2747(4) 0.17007(10) 0.0235(4) Uani d . 1
H H16A -0.3723 1.3291 0.1767 0.035 Uiso calc R 1
H H16B -0.3503 1.2314 0.1367 0.035 Uiso calc R 1
H H16C -0.2738 1.3968 0.1769 0.035 Uiso calc R 1
Br Br1B 1.414629(15) 0.32797(4) 0.062736(7) 0.01849(5) Uani d . 1
O O1B 1.02969(13) -0.2008(3) 0.06331(7) 0.0228(3) Uani d . 1
O O2B 0.57938(11) 0.5731(3) 0.05898(6) 0.0195(3) Uani d . 1
C C1B 1.13787(14) 0.3087(3) 0.04661(7) 0.0161(3) Uani d . 1
H H1B 1.0842 0.4100 0.0360 0.019 Uiso calc R 1
C C2B 1.22092(15) 0.3775(4) 0.04530(7) 0.0163(3) Uani d . 1
H H2B 1.2235 0.5225 0.0328 0.020 Uiso calc R 1
C C3B 1.30006(14) 0.2303(4) 0.06265(7) 0.0144(3) Uani d . 1
C C4B 1.29714(14) 0.0146(4) 0.08002(7) 0.0157(3) Uani d . 1
H H4B 1.3519 -0.0837 0.0917 0.019 Uiso calc R 1
C C5B 1.21316(14) -0.0543(4) 0.07994(7) 0.0155(3) Uani d . 1
H H5B 1.2099 -0.2022 0.0912 0.019 Uiso calc R 1
C C6B 1.13274(14) 0.0926(3) 0.06336(7) 0.0140(3) Uani d . 1
C C7B 1.04296(14) 0.0071(4) 0.06295(7) 0.0162(3) Uani d . 1
C C8B 0.97276(14) 0.1753(4) 0.06255(7) 0.0166(3) Uani d . 1
H H8B 0.9915 0.3303 0.0708 0.020 Uiso calc R 1
C C9B 0.88258(14) 0.1081(4) 0.05050(7) 0.0157(3) Uani d . 1
H H9B 0.8665 -0.0453 0.0399 0.019 Uiso calc R 1
C C10B 0.80566(14) 0.2435(3) 0.05180(7) 0.0143(3) Uani d . 1
C C11B 0.71169(14) 0.1539(4) 0.03125(7) 0.0163(3) Uani d . 1
H H11B 0.6986 0.0107 0.0155 0.020 Uiso calc R 1
C C12B 0.63739(14) 0.2696(4) 0.03338(7) 0.0164(3) Uani d . 1
H H12B 0.5737 0.2076 0.0186 0.020 Uiso calc R 1
C C13B 0.65629(13) 0.4772(4) 0.05735(7) 0.0148(3) Uani d . 1
C C14B 0.74943(14) 0.5721(4) 0.07817(7) 0.0165(3) Uani d . 1
H H14B 0.7626 0.7137 0.0945 0.020 Uiso calc R 1
C C15B 0.82234(14) 0.4559(4) 0.07454(7) 0.0161(3) Uani d . 1
H H15B 0.8852 0.5221 0.0878 0.019 Uiso calc R 1
C C16B 0.59646(17) 0.7679(4) 0.08862(9) 0.0213(4) Uani d . 1
H H16D 0.5351 0.8186 0.0863 0.032 Uiso calc R 1
H H16E 0.6239 0.8919 0.0785 0.032 Uiso calc R 1
H H16F 0.6421 0.7270 0.1214 0.032 Uiso calc R 1

loop_
_atom_site_aniso_label
_atom_site_aniso_U_11
_atom_site_aniso_U_22
_atom_site_aniso_U_33
_atom_site_aniso_U_12
_atom_site_aniso_U_13
_atom_site_aniso_U_23
Br1A 0.01606(8) 0.02374(10) 0.01930(9) -0.00176(7) 0.00958(7) 0.00075(7)
O1A 0.0206(7) 0.0187(7) 0.0289(8) -0.0007(6) 0.0135(6) -0.0020(6)
O2A 0.0175(6) 0.0240(8) 0.0245(7) 0.0035(6) 0.0130(6) 0.0022(6)
C1A 0.0161(8) 0.0184(9) 0.0185(8) 0.0013(7) 0.0091(6) -0.0022(7)
C2A 0.0173(8) 0.0169(8) 0.0176(8) -0.0004(7) 0.0076(7) -0.0017(6)
C3A 0.0139(7) 0.0182(8) 0.0135(7) 0.0004(6) 0.0063(6) 0.0007(6)
C4A 0.0162(7) 0.0191(8) 0.0155(7) 0.0017(7) 0.0082(6) -0.0015(6)
C5A 0.0162(7) 0.0154(8) 0.0160(7) 0.0003(6) 0.0074(6) -0.0011(6)
C6A 0.0139(7) 0.0155(8) 0.0140(7) 0.0024(6) 0.0065(6) 0.0009(6)
C7A 0.0149(7) 0.0188(8) 0.0156(7) 0.0008(7) 0.0069(6) 0.0005(6)
C8A 0.0146(7) 0.0177(8) 0.0189(8) 0.0016(7) 0.0079(6) 0.0007(7)
C9A 0.0123(7) 0.0191(8) 0.0164(8) 0.0019(6) 0.0049(6) -0.0010(6)
C10A 0.0121(7) 0.0158(8) 0.0132(7) -0.0003(6) 0.0049(6) -0.0007(6)
C11A 0.0162(7) 0.0180(8) 0.0149(7) -0.0017(7) 0.0060(6) 0.0007(6)
C12A 0.0160(8) 0.0208(9) 0.0159(8) 0.0002(7) 0.0082(6) 0.0017(7)
C13A 0.0130(7) 0.0187(8) 0.0156(7) 0.0000(6) 0.0067(6) -0.0015(6)
C14A 0.0134(7) 0.0167(8) 0.0192(8) 0.0004(6) 0.0070(6) 0.0017(7)
C15A 0.0130(7) 0.0174(8) 0.0172(7) -0.0004(6) 0.0074(6) 0.0028(6)
C16A 0.0176(9) 0.0185(9) 0.0348(12) 0.0023(7) 0.0132(8) 0.0007(8)
Br1B 0.01554(8) 0.02289(10) 0.01906(9) -0.00320(7) 0.01000(7) -0.00199(7)
O1B 0.0201(7) 0.0166(7) 0.0340(9) -0.0010(6) 0.0149(7) -0.0004(6)
O2B 0.0127(6) 0.0244(7) 0.0220(7) 0.0007(5) 0.0090(5) -0.0050(6)
C1B 0.0151(7) 0.0145(8) 0.0179(8) 0.0018(6) 0.0073(6) 0.0009(6)
C2B 0.0174(8) 0.0152(8) 0.0161(7) 0.0002(6) 0.0079(6) 0.0006(6)
C3B 0.0137(7) 0.0167(8) 0.0134(7) -0.0002(6) 0.0070(6) -0.0006(6)
C4B 0.0128(7) 0.0187(8) 0.0152(7) 0.0030(6) 0.0066(6) 0.0013(6)
C5B 0.0150(7) 0.0160(8) 0.0160(7) 0.0014(6) 0.0080(6) 0.0005(6)
C6B 0.0131(7) 0.0151(7) 0.0138(7) 0.0011(6) 0.0065(6) -0.0003(6)
C7B 0.0135(7) 0.0189(8) 0.0157(7) 0.0000(6) 0.0068(6) -0.0016(7)
C8B 0.0139(7) 0.0177(8) 0.0196(8) -0.0002(6) 0.0092(6) -0.0018(7)
C9B 0.0143(7) 0.0178(8) 0.0140(7) 0.0017(6) 0.0061(6) -0.0019(6)
C10B 0.0125(7) 0.0160(8) 0.0137(7) -0.0016(6) 0.0058(6) -0.0008(6)
C11B 0.0135(7) 0.0195(8) 0.0160(7) -0.0028(6) 0.0072(6) -0.0029(7)
C12B 0.0120(7) 0.0197(8) 0.0171(8) -0.0019(6) 0.0067(6) -0.0020(7)
C13B 0.0120(7) 0.0182(8) 0.0143(7) 0.0011(6) 0.0063(6) 0.0009(6)
C14B 0.0126(7) 0.0170(8) 0.0191(8) -0.0018(6) 0.0071(6) -0.0021(7)
C15B 0.0127(7) 0.0173(8) 0.0184(8) -0.0023(6) 0.0076(6) -0.0029(6)
C16B 0.0202(9) 0.0194(9) 0.0282(10) 0.0014(7) 0.0147(8) -0.0026(8)

loop_
_atom_type_symbol
_atom_type_description
_atom_type_scat_dispersion_real
_atom_type_scat_dispersion_imag
_atom_type_scat_source
C C 0.0033 0.0016 'International Tables Vol C Tables 4.2.6.8 and 6.1.1.4'
H H 0.0000 0.0000 'International Tables Vol C Tables 4.2.6.8 and 6.1.1.4'
Br Br -0.2901 2.4595 'International Tables Vol C Tables 4.2.6.8 and 6.1.1.4'
O O 0.0106 0.0060 'International Tables Vol C Tables 4.2.6.8 and 6.1.1.4'

loop_
_geom_angle_atom_site_label_1
_geom_angle_atom_site_label_2
_geom_angle_atom_site_label_3
_geom_angle
C13A O2A C16A 117.96(17)
C2A C1A C6A 120.50(19)
C2A C1A H1A 119.7
C6A C1A H1A 119.7
C3A C2A C1A 118.97(19)
C3A C2A H2A 120.5
C1A C2A H2A 120.5
C2A C3A C4A 121.71(18)
C2A C3A Br1A 118.61(16)
C4A C3A Br1A 119.67(15)
C3A C4A C5A 118.73(18)
C3A C4A H4A 120.6
C5A C4A H4A 120.6
C4A C5A C6A 120.72(19)
C4A C5A H5A 119.6
C6A C5A H5A 119.6
C1A C6A C5A 119.33(18)
C1A C6A C7A 122.34(18)
C5A C6A C7A 118.32(18)
O1A C7A C8A 121.58(19)
O1A C7A C6A 119.68(19)
C8A C7A C6A 118.74(18)
C9A C8A C7A 119.0(2)
C9A C8A H8A 120.5
C7A C8A H8A 120.5
C8A C9A C10A 128.3(2)
C8A C9A H9A 115.8
C10A C9A H9A 115.8
C15A C10A C11A 118.07(18)
C15A C10A C9A 123.34(18)
C11A C10A C9A 118.58(19)
C12A C11A C10A 121.2(2)
C12A C11A H11A 119.4
C10A C11A H11A 119.4
C11A C12A C13A 119.94(19)
C11A C12A H12A 120.0
C13A C12A H12A 120.0
O2A C13A C12A 115.28(18)
O2A C13A C14A 124.74(19)
C12A C13A C14A 119.97(18)
C15A C14A C13A 119.45(19)
C15A C14A H14A 120.3
C13A C14A H14A 120.3
C14A C15A C10A 121.33(18)
C14A C15A H15A 119.3
C10A C15A H15A 119.3
O2A C16A H16A 109.5
O2A C16A H16B 109.5
H16A C16A H16B 109.5
O2A C16A H16C 109.5
H16A C16A H16C 109.5
H16B C16A H16C 109.5
C13B O2B C16B 118.31(16)
C2B C1B C6B 120.54(18)
C2B C1B H1B 119.7
C6B C1B H1B 119.7
C3B C2B C1B 118.89(19)
C3B C2B H2B 120.6
C1B C2B H2B 120.6
C2B C3B C4B 121.66(18)
C2B C3B Br1B 118.87(15)
C4B C3B Br1B 119.48(14)
C5B C4B C3B 118.90(18)
C5B C4B H4B 120.5
C3B C4B H4B 120.5
C4B C5B C6B 120.59(19)
C4B C5B H5B 119.7
C6B C5B H5B 119.7
C1B C6B C5B 119.38(18)
C1B C6B C7B 122.27(18)
C5B C6B C7B 118.32(18)
O1B C7B C8B 121.73(19)
O1B C7B C6B 119.56(18)
C8B C7B C6B 118.71(18)
C9B C8B C7B 119.56(19)
C9B C8B H8B 120.2
C7B C8B H8B 120.2
C8B C9B C10B 127.59(19)
C8B C9B H9B 116.2
C10B C9B H9B 116.2
C11B C10B C15B 117.82(18)
C11B C10B C9B 118.97(18)
C15B C10B C9B 123.14(17)
C12B C11B C10B 121.39(19)
C12B C11B H11B 119.3
C10B C11B H11B 119.3
C11B C12B C13B 119.78(18)
C11B C12B H12B 120.1
C13B C12B H12B 120.1
O2B C13B C12B 115.31(17)
O2B C13B C14B 124.41(19)
C12B C13B C14B 120.28(18)
C15B C14B C13B 118.94(19)
C15B C14B H14B 120.5
C13B C14B H14B 120.5
C14B C15B C10B 121.74(18)
C14B C15B H15B 119.1
C10B C15B H15B 119.1
O2B C16B H16D 109.5
O2B C16B H16E 109.5
H16D C16B H16E 109.5
O2B C16B H16F 109.5
H16D C16B H16F 109.5
H16E C16B H16F 109.5

loop_
_geom_bond_atom_site_label_1
_geom_bond_atom_site_label_2
_geom_bond_distance
Br1A C3A 1.896(2)
O1A C7A 1.233(3)
O2A C13A 1.364(2)
O2A C16A 1.430(3)
C1A C2A 1.393(3)
C1A C6A 1.398(3)
C1A H1A 0.95
C2A C3A 1.391(3)
C2A H2A 0.95
C3A C4A 1.391(3)
C4A C5A 1.391(3)
C4A H4A 0.95
C5A C6A 1.401(3)
C5A H5A 0.95
C6A C7A 1.491(3)
C7A C8A 1.479(3)
C8A C9A 1.337(3)
C8A H8A 0.95
C9A C10A 1.459(3)
C9A H9A 0.95
C10A C15A 1.402(3)
C10A C11A 1.402(3)
C11A C12A 1.383(3)
C11A H11A 0.95
C12A C13A 1.393(3)
C12A H12A 0.95
C13A C14A 1.401(3)
C14A C15A 1.387(3)
C14A H14A 0.95
C15A H15A 0.95
C16A H16A 0.98
C16A H16B 0.98
C16A H16C 0.98
Br1B C3B 1.8946(19)
O1B C7B 1.234(3)
O2B C13B 1.361(2)
O2B C16B 1.429(3)
C1B C2B 1.391(3)
C1B C6B 1.393(3)
C1B H1B 0.95
C2B C3B 1.390(3)
C2B H2B 0.95
C3B C4B 1.391(3)
C4B C5B 1.384(3)
C4B H4B 0.95
C5B C6B 1.405(3)
C5B H5B 0.95
C6B C7B 1.496(3)
C7B C8B 1.477(3)
C8B C9B 1.339(3)
C8B H8B 0.95
C9B C10B 1.467(3)
C9B H9B 0.95
C10B C11B 1.399(3)
C10B C15B 1.402(3)
C11B C12B 1.384(3)
C11B H11B 0.95
C12B C13B 1.393(3)
C12B H12B 0.95
C13B C14B 1.400(3)
C14B C15B 1.390(3)
C14B H14B 0.95
C15B H15B 0.95
C16B H16D 0.98
C16B H16E 0.98
C16B H16F 0.98

loop_
_geom_hbond_atom_site_label_D
_geom_hbond_atom_site_label_H
_geom_hbond_atom_site_label_A
_geom_hbond_site_symmetry_A
_geom_hbond_distance_DH
_geom_hbond_distance_HA
_geom_hbond_distance_DA
_geom_hbond_angle_DHA
_geom_hbond_publ_flag
C9A H9A O1A 1_555 0.95 2.45 2.800(3) 102 y
C9B H9B O1B 1_555 0.95 2.48 2.808(3) 100 y

loop_
_geom_torsion_atom_site_label_1
_geom_torsion_atom_site_label_2
_geom_torsion_atom_site_label_3
_geom_torsion_atom_site_label_4
_geom_torsion
C6A C1A C2A C3A 2.0(3)
C1A C2A C3A C4A -2.1(3)
C1A C2A C3A Br1A 177.09(16)
C2A C3A C4A C5A 0.9(3)
Br1A C3A C4A C5A -178.28(15)
C3A C4A C5A C6A 0.4(3)
C2A C1A C6A C5A -0.8(3)
C2A C1A C6A C7A 177.79(19)
C4A C5A C6A C1A -0.4(3)
C4A C5A C6A C7A -179.07(18)
C1A C6A C7A O1A -159.1(2)
C5A C6A C7A O1A 19.5(3)
C1A C6A C7A C8A 20.3(3)
C5A C6A C7A C8A -161.12(18)
O1A C7A C8A C9A 19.6(3)
C6A C7A C8A C9A -159.85(19)
C7A C8A C9A C10A 179.60(19)
C8A C9A C10A C15A 21.4(3)
C8A C9A C10A C11A -159.8(2)
C15A C10A C11A C12A -0.8(3)
C9A C10A C11A C12A -179.65(19)
C10A C11A C12A C13A 2.3(3)
C16A O2A C13A C12A -170.33(19)
C16A O2A C13A C14A 9.6(3)
C11A C12A C13A O2A 177.86(19)
C11A C12A C13A C14A -2.1(3)
O2A C13A C14A C15A -179.56(19)
C12A C13A C14A C15A 0.4(3)
C13A C14A C15A C10A 1.2(3)
C11A C10A C15A C14A -1.0(3)
C9A C10A C15A C14A 177.87(19)
C6B C1B C2B C3B -2.4(3)
C1B C2B C3B C4B 1.8(3)
C1B C2B C3B Br1B -177.98(15)
C2B C3B C4B C5B 0.0(3)
Br1B C3B C4B C5B 179.74(15)
C3B C4B C5B C6B -1.1(3)
C2B C1B C6B C5B 1.3(3)
C2B C1B C6B C7B -176.61(19)
C4B C5B C6B C1B 0.5(3)
C4B C5B C6B C7B 178.49(18)
C1B C6B C7B O1B 156.7(2)
C5B C6B C7B O1B -21.3(3)
C1B C6B C7B C8B -23.8(3)
C5B C6B C7B C8B 158.20(18)
O1B C7B C8B C9B -17.1(3)
C6B C7B C8B C9B 163.48(19)
C7B C8B C9B C10B 174.44(19)
C8B C9B C10B C11B 170.6(2)
C8B C9B C10B C15B -12.2(3)
C15B C10B C11B C12B -0.4(3)
C9B C10B C11B C12B 176.95(19)
C10B C11B C12B C13B -1.5(3)
C16B O2B C13B C12B 171.05(19)
C16B O2B C13B C14B -8.2(3)
C11B C12B C13B O2B -177.58(19)
C11B C12B C13B C14B 1.7(3)
O2B C13B C14B C15B 179.17(19)
C12B C13B C14B C15B 0.0(3)
C13B C14B C15B C10B -1.9(3)
C11B C10B C15B C14B 2.1(3)
C9B C10B C15B C14B -175.1(2)

loop_
_cod_related_entry_id
_cod_related_entry_database
_cod_related_entry_code
1 ChemSpider 4512945
